data_2221620
loop_
_publ_author_name
'H\"okelek, Tuncer'
'Dal, Hakan'
'Tercan, Bar\?i\,s'
'\"Ozbek, F. Elif'
'Necefo\(glu, Hacali'

_publ_section_title
Diaquabis(2-chlorobenzoato-\k<i>O</i>)bis(<i>N</i>,<i>N</i>-diethylnicotinamide-\k<i>N</i>^1^)nickel(II)
_journal_coeditor_code CI2776
_journal_issue 5
_journal_name_full 'Acta Crystallographica Section E'
_journal_page_first m545
_journal_page_last m546
_journal_paper_doi 10.1107/S1600536809014226
_journal_volume 65
_journal_year 2009
_chemical_formula_iupac '[Ni (C7 H4 Cl O2)2 (C10 H14 N2 O)2 (H2 O)2]'
_chemical_formula_moiety 'C34 H40 Cl2 N4 Ni O8'
_chemical_formula_sum 'C34 H40 Cl2 N4 Ni O8'
_chemical_formula_weight 762.31
_chemical_name_systematic
;
Diaquabis(2-chlorobenzoato-\k<i>O</i>)bis(<i>N</i>,<i>N</i>-
diethylnicotinamide-\k<i>N</i>^1^)nickel(II)
;
_space_group_IT_number 14
_symmetry_cell_setting monoclinic
_symmetry_space_group_name_Hall '-P 2yn'
_symmetry_space_group_name_H-M 'P 1 21/n 1'
_atom_sites_solution_hydrogens geom
_atom_sites_solution_primary direct
_atom_sites_solution_secondary difmap
_audit_creation_method SHELXL-97
_cell_angle_alpha 90.00
_cell_angle_beta 114.0460(10)
_cell_angle_gamma 90.00
_cell_formula_units_Z 2
_cell_length_a 12.7505(2)
_cell_length_b 10.3565(2)
_cell_length_c 14.9673(3)
_cell_measurement_reflns_used 7783
_cell_measurement_temperature 100(2)
_cell_measurement_theta_max 28.39
_cell_measurement_theta_min 2.47
_cell_volume 1804.92(6)
_computing_cell_refinement 'SAINT (Bruker, 2007)'
_computing_data_collection 'APEX2 (Bruker, 2007)'
_computing_data_reduction 'SAINT (Bruker, 2007)'
_computing_molecular_graphics 'ORTEP-3 for Windows (Farrugia, 1997)'
_computing_publication_material 'WinGX (Farrugia, 1999)'
_computing_structure_refinement 'SHELXL97 (Sheldrick, 2008)'
_computing_structure_solution 'SHELXS97 (Sheldrick, 2008)'
_diffrn_ambient_temperature 100(2)
_diffrn_measured_fraction_theta_full 0.998
_diffrn_measured_fraction_theta_max 0.998
_diffrn_measurement_device_type 'Bruker Kappa APEXII CCD area-detector'
_diffrn_measurement_method '\f and \w'
_diffrn_radiation_monochromator graphite
_diffrn_radiation_source 'fine-focus sealed tube'
_diffrn_radiation_type MoK\a
_diffrn_radiation_wavelength 0.71073
_diffrn_reflns_av_R_equivalents 0.0343
_diffrn_reflns_av_sigmaI/netI 0.0331
_diffrn_reflns_limit_h_max 17
_diffrn_reflns_limit_h_min -17
_diffrn_reflns_limit_k_max 12
_diffrn_reflns_limit_k_min -13
_diffrn_reflns_limit_l_max 18
_diffrn_reflns_limit_l_min -20
_diffrn_reflns_number 16593
_diffrn_reflns_theta_full 28.41
_diffrn_reflns_theta_max 28.41
_diffrn_reflns_theta_min 1.78
_diffrn_standards_number 0
_exptl_absorpt_coefficient_mu 0.740
_exptl_absorpt_correction_T_max 0.9232
_exptl_absorpt_correction_T_min 0.8282
_exptl_absorpt_correction_type multi-scan
_exptl_absorpt_process_details '(SADABS; Bruker, 2005)'
_exptl_crystal_colour blue
_exptl_crystal_density_diffrn 1.403
_exptl_crystal_density_method 'not measured'
_exptl_crystal_description Block
_exptl_crystal_F_000 796
_exptl_crystal_size_max 0.27
_exptl_crystal_size_mid 0.18
_exptl_crystal_size_min 0.11
_refine_diff_density_max 1.077
_refine_diff_density_min -0.387
_refine_ls_extinction_method none
_refine_ls_goodness_of_fit_ref 1.059
_refine_ls_hydrogen_treatment mixed
_refine_ls_matrix_type full
_refine_ls_number_parameters 233
_refine_ls_number_reflns 4519
_refine_ls_number_restraints 2
_refine_ls_restrained_S_all 1.061
_refine_ls_R_factor_all 0.0382
_refine_ls_R_factor_gt 0.0305
_refine_ls_shift/su_max 0.001
_refine_ls_shift/su_mean 0.000
_refine_ls_structure_factor_coef Fsqd
_refine_ls_weighting_details 'calc w=1/[\s^2^(Fo^2^)+(0.0456P)^2^+0.2566P] where P=(Fo^2^+2Fc^2^)/3'
_refine_ls_weighting_scheme calc
_refine_ls_wR_factor_gt 0.0813
_refine_ls_wR_factor_ref 0.0838
_reflns_number_gt 3781
_reflns_number_total 4519
_reflns_threshold_expression I>2\s(I)
_cod_data_source_file ci2776.cif
_cod_data_source_block I
_cod_depositor_comments
;
The following automatic conversions were performed:
'_symmetry_cell_setting' value 'Monoclinic' changed to 'monoclinic'
according to '/home/saulius/struct/CIF-dictionaries/cif_core.dic'
dictionary named 'cif_core.dic' version 2.4.1 from 2010-06-29.

Automatic conversion script
Id: cif_fix_enum 1527 2010-12-29 10:47:43Z saulius 

The following automatic conversions were performed:

'_symmetry_cell_setting' value 'Monoclinic' changed to 'monoclinic'
according to /home/saulius/struct/CIF-dictionaries/cif_core.dic
dictionary named 'cif_core.dic' version 2.4.1 from 2010-06-29.

Automatic conversion script
Id: cif_fix_values 1715 2011-07-08 13:25:40Z adriana 
;
_cod_original_sg_symbol_H-M 'P 21/n'
_cod_database_code 2221620
_cod_database_fobs_code 2221620

loop_
_symmetry_equiv_pos_as_xyz
'x, y, z'
'-x+1/2, y+1/2, -z+1/2'
'-x, -y, -z'
'x-1/2, -y-1/2, z-1/2'

loop_
_atom_site_type_symbol
_atom_site_label
_atom_site_fract_x
_atom_site_fract_y
_atom_site_fract_z
_atom_site_U_iso_or_equiv
_atom_site_adp_type
_atom_site_calc_flag
_atom_site_refinement_flags
_atom_site_occupancy
_atom_site_disorder_assembly
_atom_site_disorder_group
Ni Ni1 0.0000 0.5000 0.0000 0.00853(8) Uani d S 1 . .
Cl Cl1 -0.31050(4) 0.35043(4) 0.08471(3) 0.02678(11) Uani d . 1 . .
O O1 -0.03038(8) 0.44605(10) 0.11794(7) 0.0128(2) Uani d . 1 . .
O O2 -0.13227(11) 0.61462(11) 0.13322(9) 0.0268(3) Uani d . 1 . .
O O3 0.43014(9) 0.61598(10) 0.39621(7) 0.0151(2) Uani d . 1 . .
O O4 0.11786(9) 0.34845(10) 0.03504(8) 0.0123(2) Uani d D 1 . .
H H41 0.1299(19) 0.338(2) -0.0143(13) 0.042(6) Uiso d D 1 . .
H H42 0.1100(18) 0.2746(17) 0.0570(15) 0.043(6) Uiso d D 1 . .
N N1 0.13740(10) 0.61957(11) 0.08958(9) 0.0114(2) Uani d . 1 . .
N N2 0.48379(11) 0.49545(12) 0.29580(9) 0.0152(3) Uani d . 1 . .
C C1 -0.09075(13) 0.50440(14) 0.15415(11) 0.0135(3) Uani d . 1 . .
C C2 -0.11211(13) 0.42820(14) 0.23115(11) 0.0148(3) Uani d . 1 . .
C C3 -0.03393(14) 0.42920(16) 0.32862(12) 0.0202(3) Uani d . 1 . .
H H3 0.0299 0.4830 0.3480 0.024 Uiso calc R 1 . .
C C4 -0.05013(15) 0.35049(17) 0.39746(12) 0.0259(4) Uani d . 1 . .
H H4 0.0027 0.3517 0.4624 0.031 Uiso calc R 1 . .
C C5 -0.14508(16) 0.27062(17) 0.36887(13) 0.0270(4) Uani d . 1 . .
H H5 -0.1551 0.2169 0.4145 0.032 Uiso calc R 1 . .
C C6 -0.22513(15) 0.27003(16) 0.27308(13) 0.0235(4) Uani d . 1 . .
H H6 -0.2895 0.2170 0.2541 0.028 Uiso calc R 1 . .
C C7 -0.20830(14) 0.34949(15) 0.20560(11) 0.0183(3) Uani d . 1 . .
C C8 0.14003(12) 0.74683(14) 0.07426(11) 0.0136(3) Uani d . 1 . .
H H8 0.0804 0.7833 0.0209 0.016 Uiso calc R 1 . .
C C9 0.22780(12) 0.82654(14) 0.13450(11) 0.0151(3) Uani d . 1 . .
H H9 0.2255 0.9148 0.1223 0.018 Uiso calc R 1 . .
C C10 0.31847(12) 0.77378(14) 0.21268(11) 0.0139(3) Uani d . 1 . .
H H10 0.3776 0.8255 0.2547 0.017 Uiso calc R 1 . .
C C11 0.31889(12) 0.64090(14) 0.22689(10) 0.0119(3) Uani d . 1 . .
C C12 0.22679(12) 0.56819(14) 0.16507(10) 0.0124(3) Uani d . 1 . .
H H12 0.2267 0.4799 0.1762 0.015 Uiso calc R 1 . .
C C13 0.41594(12) 0.58190(13) 0.31243(11) 0.0120(3) Uani d . 1 . .
C C14 0.47757(15) 0.45998(18) 0.19868(12) 0.0254(4) Uani d . 1 . .
H H14A 0.5535 0.4670 0.1989 0.031 Uiso calc R 1 . .
H H14B 0.4278 0.5205 0.1507 0.031 Uiso calc R 1 . .
C C15 0.43258(16) 0.32361(19) 0.16849(14) 0.0368(5) Uani d . 1 . .
H H15A 0.4372 0.3023 0.1078 0.055 Uiso calc R 1 . .
H H15B 0.3541 0.3187 0.1605 0.055 Uiso calc R 1 . .
H H15C 0.4781 0.2638 0.2181 0.055 Uiso calc R 1 . .
C C16 0.58189(13) 0.44280(15) 0.38015(11) 0.0166(3) Uani d . 1 . .
H H16A 0.5967 0.3551 0.3657 0.020 Uiso calc R 1 . .
H H16B 0.5628 0.4401 0.4366 0.020 Uiso calc R 1 . .
C C17 0.68933(14) 0.52372(17) 0.40425(13) 0.0233(4) Uani d . 1 . .
H H17A 0.7512 0.4876 0.4600 0.035 Uiso calc R 1 . .
H H17B 0.6750 0.6105 0.4188 0.035 Uiso calc R 1 . .
H H17C 0.7098 0.5242 0.3492 0.035 Uiso calc R 1 . .

loop_
_atom_site_aniso_label
_atom_site_aniso_U_11
_atom_site_aniso_U_22
_atom_site_aniso_U_33
_atom_site_aniso_U_12
_atom_site_aniso_U_13
_atom_site_aniso_U_23
Ni1 0.00850(13) 0.00775(13) 0.00768(13) 0.00027(9) 0.00159(10) 0.00033(9)
Cl1 0.0248(2) 0.0307(2) 0.0230(2) -0.00606(17) 0.00789(18) -0.00259(17)
O1 0.0143(5) 0.0135(5) 0.0110(5) 0.0022(4) 0.0055(4) 0.0018(4)
O2 0.0457(8) 0.0154(6) 0.0323(7) 0.0119(5) 0.0293(6) 0.0083(5)
O3 0.0180(5) 0.0122(5) 0.0103(5) 0.0014(4) 0.0008(4) -0.0013(4)
O4 0.0136(5) 0.0093(5) 0.0121(5) 0.0011(4) 0.0034(4) 0.0006(4)
N1 0.0114(6) 0.0109(6) 0.0102(6) -0.0004(5) 0.0027(5) 0.0001(5)
N2 0.0143(6) 0.0175(7) 0.0098(6) 0.0038(5) 0.0009(5) 0.0004(5)
C1 0.0158(7) 0.0125(7) 0.0126(7) -0.0021(6) 0.0061(6) -0.0011(6)
C2 0.0181(7) 0.0132(7) 0.0166(7) 0.0037(6) 0.0106(6) 0.0016(6)
C3 0.0185(8) 0.0232(9) 0.0194(8) 0.0028(6) 0.0081(7) 0.0026(7)
C4 0.0288(9) 0.0322(10) 0.0175(8) 0.0105(8) 0.0104(7) 0.0082(7)
C5 0.0380(10) 0.0253(9) 0.0269(9) 0.0072(8) 0.0228(9) 0.0114(7)
C6 0.0293(9) 0.0199(9) 0.0286(9) -0.0026(7) 0.0193(8) 0.0018(7)
C7 0.0212(8) 0.0181(8) 0.0175(8) 0.0008(6) 0.0098(7) 0.0002(6)
C8 0.0125(7) 0.0120(7) 0.0131(7) 0.0019(6) 0.0018(6) 0.0028(6)
C9 0.0169(7) 0.0093(7) 0.0164(7) -0.0002(6) 0.0039(6) 0.0010(6)
C10 0.0137(7) 0.0125(7) 0.0133(7) -0.0022(6) 0.0033(6) -0.0019(6)
C11 0.0117(7) 0.0120(7) 0.0097(7) 0.0005(5) 0.0022(6) -0.0006(5)
C12 0.0144(7) 0.0097(7) 0.0113(7) 0.0006(5) 0.0032(6) 0.0012(5)
C13 0.0114(7) 0.0089(7) 0.0118(7) -0.0023(5) 0.0009(6) -0.0005(5)
C14 0.0223(9) 0.0383(10) 0.0129(8) 0.0119(7) 0.0042(7) -0.0016(7)
C15 0.0259(10) 0.0442(12) 0.0291(10) 0.0087(8) -0.0003(8) -0.0213(9)
C16 0.0159(7) 0.0144(8) 0.0147(7) 0.0054(6) 0.0012(6) 0.0021(6)
C17 0.0169(8) 0.0271(9) 0.0214(9) 0.0006(7) 0.0033(7) -0.0046(7)

loop_
_atom_type_symbol
_atom_type_description
_atom_type_scat_dispersion_real
_atom_type_scat_dispersion_imag
_atom_type_scat_source
C C 0.0033 0.0016 'International Tables Vol C Tables 4.2.6.8 and 6.1.1.4'
H H 0.0000 0.0000 'International Tables Vol C Tables 4.2.6.8 and 6.1.1.4'
Cl Cl 0.1484 0.1585 'International Tables Vol C Tables 4.2.6.8 and 6.1.1.4'
N N 0.0061 0.0033 'International Tables Vol C Tables 4.2.6.8 and 6.1.1.4'
Ni Ni 0.3393 1.1124 'International Tables Vol C Tables 4.2.6.8 and 6.1.1.4'
O O 0.0106 0.0060 'International Tables Vol C Tables 4.2.6.8 and 6.1.1.4'

loop_
_geom_angle_atom_site_label_1
_geom_angle_atom_site_label_2
_geom_angle_atom_site_label_3
_geom_angle_site_symmetry_1
_geom_angle_site_symmetry_3
_geom_angle
_geom_angle_publ_flag
O1 Ni1 O1 3_565 . 180.0 ?
O1 Ni1 O4 3_565 . 93.00(4) ?
O1 Ni1 O4 . . 87.00(4) ?
O1 Ni1 O4 3_565 3_565 87.00(4) ?
O1 Ni1 O4 . 3_565 93.00(4) ?
O1 Ni1 N1 3_565 3_565 90.70(4) ?
O1 Ni1 N1 . 3_565 89.30(4) ?
O1 Ni1 N1 3_565 . 89.30(4) ?
O1 Ni1 N1 . . 90.70(4) ?
O4 Ni1 O4 . 3_565 180.0 ?
O4 Ni1 N1 . 3_565 92.55(4) ?
O4 Ni1 N1 3_565 3_565 87.45(4) ?
O4 Ni1 N1 . . 87.45(4) ?
O4 Ni1 N1 3_565 . 92.55(4) ?
N1 Ni1 N1 3_565 . 180.00(7) ?
C1 O1 Ni1 . . 127.35(9) ?
Ni1 O4 H41 . . 104.4(15) ?
Ni1 O4 H42 . . 125.8(15) ?
H41 O4 H42 . . 109(2) ?
C8 N1 Ni1 . . 122.58(10) ?
C8 N1 C12 . . 117.45(12) ?
C12 N1 Ni1 . . 119.97(9) ?
C13 N2 C14 . . 124.98(13) ?
C13 N2 C16 . . 118.44(12) ?
C14 N2 C16 . . 116.10(12) ?
O1 C1 C2 . . 114.14(12) ?
O2 C1 O1 . . 127.09(14) ?
O2 C1 C2 . . 118.77(13) ?
C3 C2 C1 . . 121.41(14) ?
C7 C2 C1 . . 120.65(14) ?
C7 C2 C3 . . 117.87(14) ?
C2 C3 C4 . . 120.80(16) ?
C2 C3 H3 . . 119.6 ?
C4 C3 H3 . . 119.6 ?
C3 C4 H4 . . 120.1 ?
C5 C4 C3 . . 119.74(16) ?
C5 C4 H4 . . 120.1 ?
C6 C5 C4 . . 120.52(15) ?
C6 C5 H5 . . 119.7 ?
C4 C5 H5 . . 119.7 ?
C5 C6 C7 . . 119.08(16) ?
C5 C6 H6 . . 120.5 ?
C7 C6 H6 . . 120.5 ?
C2 C7 Cl1 . . 118.94(12) ?
C6 C7 C2 . . 121.94(15) ?
C6 C7 Cl1 . . 119.13(13) ?
N1 C8 C9 . . 122.93(14) ?
N1 C8 H8 . . 118.5 ?
C9 C8 H8 . . 118.5 ?
C8 C9 H9 . . 120.3 ?
C10 C9 C8 . . 119.41(14) ?
C10 C9 H9 . . 120.3 ?
C9 C10 C11 . . 118.10(13) ?
C9 C10 H10 . . 121.0 ?
C11 C10 H10 . . 121.0 ?
C10 C11 C13 . . 118.90(13) ?
C12 C11 C10 . . 119.09(13) ?
C12 C11 C13 . . 121.91(13) ?
N1 C12 C11 . . 122.94(13) ?
N1 C12 H12 . . 118.5 ?
C11 C12 H12 . . 118.5 ?
O3 C13 N2 . . 122.60(13) ?
O3 C13 C11 . . 118.39(13) ?
N2 C13 C11 . . 119.01(13) ?
N2 C14 C15 . . 112.80(15) ?
N2 C14 H14A . . 109.0 ?
N2 C14 H14B . . 109.0 ?
C15 C14 H14A . . 109.0 ?
C15 C14 H14B . . 109.0 ?
H14A C14 H14B . . 107.8 ?
C14 C15 H15A . . 109.5 ?
C14 C15 H15B . . 109.5 ?
C14 C15 H15C . . 109.5 ?
H15A C15 H15B . . 109.5 ?
H15A C15 H15C . . 109.5 ?
H15B C15 H15C . . 109.5 ?
N2 C16 C17 . . 111.60(13) ?
N2 C16 H16A . . 109.3 ?
N2 C16 H16B . . 109.3 ?
C17 C16 H16A . . 109.3 ?
C17 C16 H16B . . 109.3 ?
H16A C16 H16B . . 108.0 ?
C16 C17 H17A . . 109.5 ?
C16 C17 H17B . . 109.5 ?
C16 C17 H17C . . 109.5 ?
H17A C17 H17B . . 109.5 ?
H17A C17 H17C . . 109.5 ?
H17B C17 H17C . . 109.5 ?

loop_
_geom_bond_atom_site_label_1
_geom_bond_atom_site_label_2
_geom_bond_site_symmetry_2
_geom_bond_distance
_geom_bond_publ_flag
Ni1 O1 3_565 2.0336(10) ?
Ni1 O1 . 2.0336(10) yes
Ni1 O4 . 2.0867(10) yes
Ni1 O4 3_565 2.0867(10) ?
Ni1 N1 3_565 2.1181(12) ?
Ni1 N1 . 2.1181(12) yes
Cl1 C7 . 1.7466(17) ?
O1 C1 . 1.2616(17) ?
O2 C1 . 1.2435(18) ?
O3 C13 . 1.2429(17) ?
O4 H41 . 0.820(15) ?
O4 H42 . 0.854(15) ?
N1 C8 . 1.3405(19) ?
N1 C12 . 1.3452(18) ?
N2 C14 . 1.470(2) ?
N2 C16 . 1.4728(19) ?
C2 C3 . 1.392(2) ?
C2 C1 . 1.510(2) ?
C3 C4 . 1.394(2) ?
C3 H3 . 0.93 ?
C4 H4 . 0.93 ?
C5 C4 . 1.382(3) ?
C5 H5 . 0.93 ?
C6 C5 . 1.380(2) ?
C6 H6 . 0.93 ?
C7 C2 . 1.390(2) ?
C7 C6 . 1.386(2) ?
C8 C9 . 1.387(2) ?
C8 H8 . 0.93 ?
C9 H9 . 0.93 ?
C10 C9 . 1.379(2) ?
C10 H10 . 0.93 ?
C11 C10 . 1.392(2) ?
C11 C12 . 1.384(2) ?
C12 H12 . 0.93 ?
C13 N2 . 1.3369(18) ?
C13 C11 . 1.501(2) ?
C14 H14A . 0.97 ?
C14 H14B . 0.97 ?
C15 C14 . 1.522(3) ?
C15 H15A . 0.96 ?
C15 H15B . 0.96 ?
C15 H15C . 0.96 ?
C16 H16A . 0.97 ?
C16 H16B . 0.97 ?
C17 C16 . 1.519(2) ?
C17 H17A . 0.96 ?
C17 H17B . 0.96 ?
C17 H17C . 0.96 ?

loop_
_geom_hbond_atom_site_label_D
_geom_hbond_atom_site_label_H
_geom_hbond_atom_site_label_A
_geom_hbond_site_symmetry_A
_geom_hbond_distance_DH
_geom_hbond_distance_HA
_geom_hbond_distance_DA
_geom_hbond_angle_DHA
_geom_hbond_publ_flag
O4 H41 O2 3_565 0.82(2) 1.86(2) 2.6267(17) 155(2) yes
O4 H42 O3 2_545 0.85(2) 1.93(2) 2.7826(15) 172(2) yes

loop_
_geom_torsion_atom_site_label_1
_geom_torsion_atom_site_label_2
_geom_torsion_atom_site_label_3
_geom_torsion_atom_site_label_4
_geom_torsion_site_symmetry_1
_geom_torsion_site_symmetry_2
_geom_torsion_site_symmetry_3
_geom_torsion_site_symmetry_4
_geom_torsion
_geom_torsion_publ_flag
O4 Ni1 O1 C1 . . . . 172.55(12) ?
O4 Ni1 O1 C1 3_565 . . . -7.45(12) ?
N1 Ni1 O1 C1 3_565 . . . -94.85(12) ?
N1 Ni1 O1 C1 . . . . 85.15(12) ?
O1 Ni1 N1 C8 3_565 . . . 58.61(11) ?
O1 Ni1 N1 C8 . . . . -121.39(11) ?
O1 Ni1 N1 C12 3_565 . . . -121.15(11) ?
O1 Ni1 N1 C12 . . . . 58.85(11) ?
O4 Ni1 N1 C8 . . . . 151.65(11) ?
O4 Ni1 N1 C8 3_565 . . . -28.35(11) ?
O4 Ni1 N1 C12 . . . . -28.11(11) ?
O4 Ni1 N1 C12 3_565 . . . 151.89(11) ?
Ni1 O1 C1 O2 . . . . -9.8(2) ?
Ni1 O1 C1 C2 . . . . 170.38(9) ?
Ni1 N1 C8 C9 . . . . 177.78(11) ?
C12 N1 C8 C9 . . . . -2.5(2) ?
Ni1 N1 C12 C11 . . . . -179.49(11) ?
C8 N1 C12 C11 . . . . 0.7(2) ?
C13 N2 C14 C15 . . . . -110.16(17) ?
C16 N2 C14 C15 . . . . 77.88(18) ?
C13 N2 C16 C17 . . . . -90.03(17) ?
C14 N2 C16 C17 . . . . 82.48(17) ?
C3 C2 C1 O1 . . . . 85.51(18) ?
C3 C2 C1 O2 . . . . -94.30(19) ?
C7 C2 C1 O1 . . . . -91.23(17) ?
C7 C2 C1 O2 . . . . 88.96(19) ?
C1 C2 C3 C4 . . . . -174.81(14) ?
C7 C2 C3 C4 . . . . 2.0(2) ?
C2 C3 C4 C5 . . . . -0.2(2) ?
C6 C5 C4 C3 . . . . -1.3(3) ?
C7 C6 C5 C4 . . . . 0.8(3) ?
Cl1 C7 C2 C1 . . . . -5.36(19) ?
Cl1 C7 C2 C3 . . . . 177.78(12) ?
C6 C7 C2 C1 . . . . 174.35(14) ?
C6 C7 C2 C3 . . . . -2.5(2) ?
Cl1 C7 C6 C5 . . . . -179.16(12) ?
C2 C7 C6 C5 . . . . 1.1(2) ?
N1 C8 C9 C10 . . . . 1.6(2) ?
C11 C10 C9 C8 . . . . 1.1(2) ?
C12 C11 C10 C9 . . . . -2.7(2) ?
C13 C11 C10 C9 . . . . -179.11(13) ?
C10 C11 C12 N1 . . . . 1.8(2) ?
C13 C11 C12 N1 . . . . 178.16(13) ?
O3 C13 N2 C14 . . . . -174.33(15) ?
O3 C13 N2 C16 . . . . -2.5(2) ?
C11 C13 N2 C14 . . . . 5.4(2) ?
C11 C13 N2 C16 . . . . 177.22(12) ?
O3 C13 C11 C10 . . . . 61.59(19) ?
O3 C13 C11 C12 . . . . -114.75(16) ?
N2 C13 C11 C10 . . . . -118.19(15) ?
N2 C13 C11 C12 . . . . 65.48(19) ?
